data_1549182
loop_
_publ_author_name
'Mahmoudi, Ghodrat'
'Seth, Saikat Kumar'
'Bauz\'a, Antonio'
'Zubkov, Fedor I.'
'Gurbanov, Atash V.'
'White, Jonathan'
'Stilinovi\'c, Vladimir'
'Doert, Thomas'
'Frontera, Antonio'

_publ_section_title
;
 Pb&#x22EF;X (X = N, S, I) tetrel bonding interactions in Pb(ii)
 complexes: X-ray characterization, Hirshfeld surfaces and DFT
 calculations
;
_journal_issue 20
_journal_name_full CrystEngComm
_journal_page_first 2812
_journal_paper_doi 10.1039/C8CE00110C
_journal_volume 20
_journal_year 2018
_chemical_formula_sum 'C12 H10 I2 N4 O Pb'
_chemical_formula_weight 687.23
_space_group_crystal_system triclinic
_space_group_IT_number 2
_space_group_name_Hall '-P 1'
_space_group_name_H-M_alt 'P -1'
_symmetry_space_group_name_Hall '-P 1'
_symmetry_space_group_name_H-M 'P -1'
_atom_sites_solution_hydrogens geom
_audit_creation_method SHELXL-2014/7
_audit_update_record
;
2018-02-23 deposited with the CCDC.
2018-04-03 downloaded from the CCDC.
;
_cell_angle_alpha 82.614(5)
_cell_angle_beta 81.440(5)
_cell_angle_gamma 65.269(5)
_cell_formula_units_Z 2
_cell_length_a 6.6742(6)
_cell_length_b 7.8985(7)
_cell_length_c 16.7940(15)
_cell_measurement_reflns_used 1663
_cell_measurement_temperature 170(2)
_cell_measurement_theta_max 21.41
_cell_measurement_theta_min 2.46
_cell_volume 792.99(13)
_computing_structure_refinement 'SHELXL-2014/7 (Sheldrick, 2014)'
_diffrn_ambient_temperature 170(2)
_diffrn_measured_fraction_theta_full 0.988
_diffrn_measured_fraction_theta_max 0.985
_diffrn_measurement_device_type 'Bruker APEX-II CCD'
_diffrn_measurement_method '\f and \w scans'
_diffrn_radiation_source 'X-ray tube'
_diffrn_radiation_type 'Mo K\a'
_diffrn_radiation_wavelength 0.71073
_diffrn_reflns_av_R_equivalents 0.0716
_diffrn_reflns_av_unetI/netI 0.0898
_diffrn_reflns_Laue_measured_fraction_full 0.988
_diffrn_reflns_Laue_measured_fraction_max 0.985
_diffrn_reflns_limit_h_max 8
_diffrn_reflns_limit_h_min -8
_diffrn_reflns_limit_k_max 9
_diffrn_reflns_limit_k_min -10
_diffrn_reflns_limit_l_max 21
_diffrn_reflns_limit_l_min -21
_diffrn_reflns_number 11050
_diffrn_reflns_point_group_measured_fraction_full 0.988
_diffrn_reflns_point_group_measured_fraction_max 0.985
_diffrn_reflns_theta_full 25.242
_diffrn_reflns_theta_max 26.996
_diffrn_reflns_theta_min 2.460
_exptl_absorpt_coefficient_mu 14.531
_exptl_absorpt_correction_T_max 0.746
_exptl_absorpt_correction_T_min 0.534
_exptl_absorpt_correction_type multi-scan
_exptl_absorpt_process_details 'SADABS, Bruker-AXS, 2010'
_exptl_crystal_colour orange-yellow
_exptl_crystal_density_diffrn 2.878
_exptl_crystal_description plate
_exptl_crystal_F_000 612
_exptl_crystal_size_max 0.089
_exptl_crystal_size_mid 0.056
_exptl_crystal_size_min 0.051
_refine_diff_density_max 10.836
_refine_diff_density_min -1.997
_refine_diff_density_rms 0.516
_refine_ls_extinction_method none
_refine_ls_goodness_of_fit_ref 1.110
_refine_ls_hydrogen_treatment constr
_refine_ls_matrix_type full
_refine_ls_number_parameters 182
_refine_ls_number_reflns 3413
_refine_ls_number_restraints 0
_refine_ls_restrained_S_all 1.110
_refine_ls_R_factor_all 0.1228
_refine_ls_R_factor_gt 0.0897
_refine_ls_shift/su_max 0.000
_refine_ls_shift/su_mean 0.000
_refine_ls_structure_factor_coef Fsqd
_refine_ls_weighting_details 'w=1/[\s^2^(Fo^2^)+(0.1304P)^2^+7.8948P] where P=(Fo^2^+2Fc^2^)/3'
_refine_ls_weighting_scheme calc
_refine_ls_wR_factor_gt 0.2154
_refine_ls_wR_factor_ref 0.2394
_reflns_Friedel_coverage 0.000
_reflns_number_gt 2413
_reflns_number_total 3413
_reflns_threshold_expression 'I > 2\s(I)'
_cod_data_source_file c8ce00110c2.cif
_cod_data_source_block shelx_CCDC1
_cod_depositor_comments 'Adding full bibliography for 1549180--1549183.cif.'
_cod_database_code 1549182
_shelx_shelxl_version_number 2014/7
_shelx_space_group_comment
;
The symmetry employed for this shelxl refinement is uniquely defined
by the following loop, which should always be used as a source of
symmetry information in preference to the above space-group names.
They are only intended as comments.
;
_shelx_estimated_absorpt_t_min 0.358
_shelx_estimated_absorpt_t_max 0.524

loop_
_space_group_symop_operation_xyz
'x, y, z'
'-x, -y, -z'

loop_
_atom_site_label
_atom_site_type_symbol
_atom_site_fract_x
_atom_site_fract_y
_atom_site_fract_z
_atom_site_U_iso_or_equiv
_atom_site_adp_type
_atom_site_occupancy
_atom_site_site_symmetry_order
_atom_site_calc_flag
_atom_site_refinement_flags_posn
_atom_site_refinement_flags_adp
Pb Pb 0.03835(14) 0.64287(11) 0.75557(5) 0.0348(3) Uani 1 1 d . .
I1 I 0.5065(3) 0.6287(2) 0.77330(10) 0.0462(4) Uani 1 1 d . .
I2 I -0.1332(3) 1.0127(2) 0.65165(10) 0.0450(4) Uani 1 1 d . .
N1 N 0.141(3) 0.106(3) 1.1147(11) 0.041(5) Uani 1 1 d . .
C2 C 0.247(3) -0.084(3) 1.1212(14) 0.035(5) Uani 1 1 d . .
H2 H 0.2632 -0.1481 1.1719 0.042 Uiso 1 1 calc R U
C3 C 0.330(4) -0.182(4) 1.0518(16) 0.055(8) Uani 1 1 d . .
H3 H 0.3990 -0.3115 1.0560 0.066 Uiso 1 1 calc R U
C4 C 0.310(4) -0.086(3) 0.9772(13) 0.037(5) Uani 1 1 d . .
H4 H 0.3656 -0.1500 0.9306 0.044 Uiso 1 1 calc R U
C5 C 0.211(4) 0.102(3) 0.9719(13) 0.038(5) Uani 1 1 d . .
C6 C 0.130(4) 0.194(3) 1.0423(13) 0.042(6) Uani 1 1 d . .
H6 H 0.0643 0.3244 1.0382 0.050 Uiso 1 1 calc R U
C7 C 0.169(3) 0.231(3) 0.8939(14) 0.031(5) Uani 1 1 d . .
O8 O 0.102(3) 0.399(2) 0.8978(9) 0.047(4) Uani 1 1 d . .
N9 N 0.237(4) 0.148(3) 0.8247(11) 0.046(5) Uani 1 1 d . .
H9 H 0.2938 0.0278 0.8243 0.055 Uiso 1 1 calc R U
N10 N 0.214(3) 0.261(2) 0.7538(11) 0.037(4) Uani 1 1 d . .
C11 C 0.267(4) 0.190(3) 0.6870(13) 0.034(5) Uani 1 1 d . .
H11 H 0.3166 0.0611 0.6868 0.040 Uiso 1 1 calc R U
C12 C 0.256(4) 0.295(3) 0.6127(14) 0.042(6) Uani 1 1 d . .
C13 C 0.310(4) 0.208(3) 0.5409(15) 0.041(5) Uani 1 1 d . .
H13 H 0.3432 0.0815 0.5419 0.049 Uiso 1 1 calc R U
C14 C 0.313(3) 0.311(3) 0.4685(14) 0.036(5) Uani 1 1 d . .
H14 H 0.3512 0.2527 0.4203 0.043 Uiso 1 1 calc R U
C15 C 0.260(4) 0.502(3) 0.4674(13) 0.041(5) Uani 1 1 d . .
H15 H 0.2566 0.5756 0.4194 0.050 Uiso 1 1 calc R U
C16 C 0.210(3) 0.576(3) 0.5445(15) 0.038(5) Uani 1 1 d . .
H16 H 0.1805 0.7023 0.5448 0.046 Uiso 1 1 calc R U
N17 N 0.203(3) 0.486(2) 0.6139(11) 0.029(4) Uani 1 1 d . .

loop_
_atom_site_aniso_label
_atom_site_aniso_U_11
_atom_site_aniso_U_22
_atom_site_aniso_U_33
_atom_site_aniso_U_23
_atom_site_aniso_U_13
_atom_site_aniso_U_12
Pb 0.0397(5) 0.0253(4) 0.0373(5) 0.0000(3) -0.0057(3) -0.0113(3)
I1 0.0487(9) 0.0357(9) 0.0521(10) -0.0025(7) -0.0063(7) -0.0151(7)
I2 0.0539(9) 0.0272(8) 0.0473(9) 0.0068(6) -0.0131(7) -0.0103(7)
N1 0.062(13) 0.030(10) 0.034(10) -0.006(8) -0.013(9) -0.018(9)
C2 0.031(10) 0.026(11) 0.038(12) 0.014(9) -0.002(9) -0.008(9)
C3 0.055(16) 0.034(14) 0.052(16) 0.019(12) 0.004(12) -0.004(12)
C4 0.049(13) 0.021(10) 0.026(11) -0.003(8) -0.003(9) 0.000(9)
C5 0.057(14) 0.036(12) 0.033(12) 0.006(10) -0.024(10) -0.028(11)
C6 0.046(13) 0.028(11) 0.026(11) 0.003(9) 0.000(9) 0.007(9)
C7 0.028(10) 0.025(10) 0.046(13) -0.008(9) 0.008(9) -0.019(8)
O8 0.086(13) 0.020(8) 0.032(8) -0.006(6) -0.013(8) -0.016(8)
N9 0.075(15) 0.017(9) 0.037(11) -0.003(8) -0.016(10) -0.007(9)
N10 0.049(11) 0.030(10) 0.033(10) 0.007(8) -0.021(8) -0.014(8)
C11 0.045(12) 0.030(11) 0.033(11) -0.007(9) -0.010(9) -0.019(9)
C12 0.062(15) 0.034(12) 0.036(12) -0.013(10) -0.001(11) -0.023(11)
C13 0.035(11) 0.031(12) 0.050(14) -0.007(10) -0.001(10) -0.007(9)
C14 0.032(11) 0.029(11) 0.046(13) -0.008(10) -0.019(9) -0.005(9)
C15 0.060(15) 0.046(14) 0.023(11) -0.006(10) -0.004(10) -0.024(12)
C16 0.028(10) 0.037(12) 0.053(14) -0.004(11) -0.015(10) -0.012(9)
N17 0.023(8) 0.025(9) 0.042(10) -0.011(8) -0.002(7) -0.012(7)

loop_
_atom_type_symbol
_atom_type_description
_atom_type_scat_dispersion_real
_atom_type_scat_dispersion_imag
_atom_type_scat_source
C C 0.0033 0.0016 'International Tables Vol C Tables 4.2.6.8 and 6.1.1.4'
H H 0.0000 0.0000 'International Tables Vol C Tables 4.2.6.8 and 6.1.1.4'
N N 0.0061 0.0033 'International Tables Vol C Tables 4.2.6.8 and 6.1.1.4'
O O 0.0106 0.0060 'International Tables Vol C Tables 4.2.6.8 and 6.1.1.4'
I I -0.4742 1.8119 'International Tables Vol C Tables 4.2.6.8 and 6.1.1.4'
Pb Pb -3.3944 10.1111 'International Tables Vol C Tables 4.2.6.8 and 6.1.1.4'

loop_
_geom_angle_atom_site_label_1
_geom_angle_atom_site_label_2
_geom_angle_atom_site_label_3
_geom_angle
N17 Pb N10 60.8(5)
N17 Pb I2 85.0(4)
N10 Pb I2 144.7(4)
N17 Pb I1 89.2(3)
N10 Pb I1 90.6(4)
I2 Pb I1 97.64(5)
C6 N1 C2 119(2)
N1 C2 C3 120(2)
N1 C2 H2 120.0
C3 C2 H2 120.0
C4 C3 C2 120(2)
C4 C3 H3 120.1
C2 C3 H3 120.1
C5 C4 C3 120(2)
C5 C4 H4 120.2
C3 C4 H4 120.2
C4 C5 C6 119(2)
C4 C5 C7 127(2)
C6 C5 C7 114(2)
N1 C6 C5 123(2)
N1 C6 H6 118.5
C5 C6 H6 118.5
O8 C7 N9 124(2)
O8 C7 C5 119(2)
N9 C7 C5 116.3(19)
C7 N9 N10 117.3(18)
C7 N9 H9 121.3
N10 N9 H9 121.3
C11 N10 N9 120.0(19)
C11 N10 Pb 118.7(14)
N9 N10 Pb 121.2(13)
N10 C11 C12 123(2)
N10 C11 H11 118.3
C12 C11 H11 118.3
C13 C12 C11 121(2)
C13 C12 N17 122(2)
C11 C12 N17 117.6(19)
C14 C13 C12 120(2)
C14 C13 H13 120.0
C12 C13 H13 120.0
C13 C14 C15 120(2)
C13 C14 H14 120.1
C15 C14 H14 120.1
C14 C15 C16 116(2)
C14 C15 H15 122.1
C16 C15 H15 122.1
N17 C16 C15 126(2)
N17 C16 H16 116.8
C15 C16 H16 116.8
C16 N17 C12 116.2(19)
C16 N17 Pb 125.3(14)
C12 N17 Pb 117.9(14)

loop_
_geom_bond_atom_site_label_1
_geom_bond_atom_site_label_2
_geom_bond_distance
Pb N17 2.691(17)
Pb N10 2.743(18)
Pb I2 3.0621(17)
Pb I1 3.1365(19)
N1 C6 1.32(3)
N1 C2 1.36(3)
C2 C3 1.39(4)
C2 H2 0.9300
C3 C4 1.37(3)
C3 H3 0.9300
C4 C5 1.35(3)
C4 H4 0.9300
C5 C6 1.39(3)
C5 C7 1.54(3)
C6 H6 0.9300
C7 O8 1.21(2)
C7 N9 1.34(3)
N9 N10 1.38(2)
N9 H9 0.8600
N10 C11 1.26(3)
C11 C12 1.40(3)
C11 H11 0.9300
C12 C13 1.39(3)
C12 N17 1.40(3)
C13 C14 1.37(3)
C13 H13 0.9300
C14 C15 1.39(3)
C14 H14 0.9300
C15 C16 1.43(3)
C15 H15 0.9300
C16 N17 1.29(3)
C16 H16 0.9300
